data_4035606
loop_
_publ_author_name
'Chakraborty, Baitan'
'Jalal, Swapnadeep'
'Paul, Kartick'
'Kundal, Sandip'
'Jana, Umasish'

_publ_section_title
;
 Metal-Catalyzed Domino Synthesis of Benzophenanthridines and 6
 H-Naphtho[2,3- c]-chromenes.
;
_journal_issue 15
_journal_name_full 'The Journal of organic chemistry'
_journal_page_first 8139
_journal_page_last 8149
_journal_paper_doi 10.1021/acs.joc.8b00924
_journal_volume 83
_journal_year 2018
_chemical_formula_moiety 'C31 H25 N O2 S'
_chemical_formula_sum 'C31 H25 N O2 S'
_chemical_formula_weight 475.58
_space_group_crystal_system monoclinic
_space_group_IT_number 14
_space_group_name_Hall '-P 2yn'
_space_group_name_H-M_alt 'P 1 21/n 1'
_atom_sites_solution_hydrogens geom
_atom_sites_solution_primary direct
_audit_creation_date 2018-04-14
_audit_creation_method
;
Olex2 1.2
(compiled 2017.03.28 svn.r3405 for OlexSys, GUI svn.r5337)
;
_cell_angle_alpha 90
_cell_angle_beta 103.624(4)
_cell_angle_gamma 90
_cell_formula_units_Z 4
_cell_length_a 11.5870(10)
_cell_length_b 9.8447(9)
_cell_length_c 21.773(2)
_cell_measurement_reflns_used 250
_cell_measurement_temperature 296(2)
_cell_measurement_theta_max 27.7
_cell_measurement_theta_min 1.8
_cell_volume 2413.8(4)
_computing_molecular_graphics 'Olex2 (Dolomanov et al., 2009)'
_computing_publication_material 'Olex2 (Dolomanov et al., 2009)'
_computing_structure_refinement 'XL (Sheldrick, 2008)'
_computing_structure_solution 'ShelXS (Sheldrick, 2008)'
_diffrn_ambient_temperature 296.15
_diffrn_measured_fraction_theta_full 1.000
_diffrn_measured_fraction_theta_max 0.985
_diffrn_measurement_device_type 'CCD area detector'
_diffrn_measurement_method 'phi and omega scans'
_diffrn_radiation_type MoK\a
_diffrn_radiation_wavelength 0.71073
_diffrn_reflns_av_R_equivalents 0.0289
_diffrn_reflns_av_unetI/netI 0.0221
_diffrn_reflns_Laue_measured_fraction_full 1.000
_diffrn_reflns_Laue_measured_fraction_max 0.985
_diffrn_reflns_limit_h_max 15
_diffrn_reflns_limit_h_min -15
_diffrn_reflns_limit_k_max 12
_diffrn_reflns_limit_k_min -12
_diffrn_reflns_limit_l_max 28
_diffrn_reflns_limit_l_min -27
_diffrn_reflns_number 38812
_diffrn_reflns_point_group_measured_fraction_full 1.000
_diffrn_reflns_point_group_measured_fraction_max 0.985
_diffrn_reflns_theta_full 25.242
_diffrn_reflns_theta_max 27.662
_diffrn_reflns_theta_min 1.838
_exptl_absorpt_coefficient_mu 0.164
_exptl_absorpt_correction_T_max 0.965
_exptl_absorpt_correction_T_min 0.950
_exptl_absorpt_correction_type multi-scan
_exptl_absorpt_process_details
;
'XPREP' - A PROGRAM DATA PREPARATION & RECIPROCAL 
SPACE EXPLORATION,
Bruker Analytical X-ray Systems, 1997
;
_exptl_crystal_colour white
_exptl_crystal_colour_primary white
_exptl_crystal_density_diffrn 1.309
_exptl_crystal_density_method 'not measured'
_exptl_crystal_description block
_exptl_crystal_F_000 1000
_exptl_crystal_size_max 0.24
_exptl_crystal_size_mid 0.22
_exptl_crystal_size_min 0.22
_refine_diff_density_max 0.248
_refine_diff_density_min -0.504
_refine_diff_density_rms 0.062
_refine_ls_extinction_method none
_refine_ls_goodness_of_fit_ref 1.035
_refine_ls_hydrogen_treatment constr
_refine_ls_matrix_type full
_refine_ls_number_parameters 318
_refine_ls_number_reflns 5548
_refine_ls_number_restraints 0
_refine_ls_restrained_S_all 1.035
_refine_ls_R_factor_all 0.0573
_refine_ls_R_factor_gt 0.0444
_refine_ls_shift/su_max 0.002
_refine_ls_shift/su_mean 0.000
_refine_ls_structure_factor_coef Fsqd
_refine_ls_weighting_details 'w=1/[\s^2^(Fo^2^)+(0.0687P)^2^+0.5056P] where P=(Fo^2^+2Fc^2^)/3'
_refine_ls_weighting_scheme calc
_refine_ls_wR_factor_gt 0.1152
_refine_ls_wR_factor_ref 0.1248
_reflns_Friedel_coverage 0.000
_reflns_number_gt 4436
_reflns_number_total 5548
_reflns_threshold_expression 'I > 2\s(I)'
_cod_data_source_file jo8b00924_si_003.cif
_cod_data_source_block shelx
_cod_database_code 4035606
_shelx_shelxl_version_number 2016/6
_shelx_space_group_comment
;
The symmetry employed for this shelxl refinement is uniquely defined
by the following loop, which should always be used as a source of
symmetry information in preference to the above space-group names.
They are only intended as comments.
;
_olex2_refinement_description
;
1. Fixed Uiso
 At 1.2 times of:
  All C(H) groups, All C(H,H) groups
 At 1.5 times of:
  All C(H,H,H) groups
2.a Secondary CH2 refined with riding coordinates:
 C17(H17A,H17B)
2.b Aromatic/amide H refined with riding coordinates:
 C18(H18), C28(H28), C9(H9), C7(H7), C23(H23), C2(H2), C13(H13), C31(H31),
 C24(H24), C30(H30), C6(H6), C3(H3), C27(H27), C29(H29), C10(H10), C26(H26),
 C25(H25)
2.c Idealised Me refined as rotating group:
 C5(H5A,H5B,H5C), C12(H12A,H12B,H12C)
;
_olex2_submission_special_instructions 'No special instructions were received'

loop_
_space_group_symop_operation_xyz
'x, y, z'
'-x+1/2, y+1/2, -z+1/2'
'-x, -y, -z'
'x-1/2, -y-1/2, z-1/2'

loop_
_atom_site_label
_atom_site_type_symbol
_atom_site_fract_x
_atom_site_fract_y
_atom_site_fract_z
_atom_site_U_iso_or_equiv
_atom_site_adp_type
_atom_site_occupancy
_atom_site_site_symmetry_order
_atom_site_calc_flag
_atom_site_refinement_flags_posn
S S 0.52651(3) 0.44442(4) 0.64377(2) 0.03852(12) Uani 1 1 d .
O2 O 0.58629(10) 0.53608(12) 0.61088(6) 0.0509(3) Uani 1 1 d .
O1 O 0.52354(11) 0.46912(13) 0.70778(6) 0.0533(3) Uani 1 1 d .
N1 N 0.59140(10) 0.29560(13) 0.64229(6) 0.0359(3) Uani 1 1 d .
C15 C 0.44123(12) 0.07507(14) 0.59535(6) 0.0313(3) Uani 1 1 d .
C1 C 0.38001(13) 0.42829(15) 0.59811(7) 0.0364(3) Uani 1 1 d .
C19 C 0.32573(12) 0.09407(15) 0.46635(7) 0.0350(3) Uani 1 1 d .
C18 C 0.43257(13) 0.16513(14) 0.49051(7) 0.0348(3) Uani 1 1 d .
H18 H 0.465538 0.217756 0.463545 0.042 Uiso 1 1 calc R
C21 C 0.33477(12) 0.00644(14) 0.57350(7) 0.0327(3) Uani 1 1 d .
C22 C 0.27505(12) -0.07031(15) 0.61644(7) 0.0348(3) Uani 1 1 d .
C16 C 0.48766(12) 0.15735(14) 0.55279(7) 0.0326(3) Uani 1 1 d .
C8 C 0.57764(12) 0.18981(16) 0.68543(7) 0.0367(3) Uani 1 1 d .
C14 C 0.50978(12) 0.07514(15) 0.66213(7) 0.0349(3) Uani 1 1 d .
C28 C 0.26623(14) 0.10373(18) 0.40187(7) 0.0450(4) Uani 1 1 d .
H28 H 0.299776 0.154155 0.374398 0.054 Uiso 1 1 calc R
C17 C 0.59693(12) 0.23977(15) 0.58028(7) 0.0360(3) Uani 1 1 d .
H17A H 0.666832 0.182891 0.584981 0.043 Uiso 1 1 calc R
H17B H 0.603466 0.313524 0.551757 0.043 Uiso 1 1 calc R
C20 C 0.27515(12) 0.01634(14) 0.50812(7) 0.0349(3) Uani 1 1 d .
C9 C 0.64132(14) 0.1965(2) 0.74770(8) 0.0494(4) Uani 1 1 d .
H9 H 0.685187 0.273815 0.762642 0.059 Uiso 1 1 calc R
C7 C 0.35459(14) 0.46894(18) 0.53599(8) 0.0465(4) Uani 1 1 d .
H7 H 0.411719 0.513708 0.519882 0.056 Uiso 1 1 calc R
C23 C 0.22643(13) -0.00252(17) 0.66015(7) 0.0416(4) Uani 1 1 d .
H23 H 0.233114 0.091484 0.663383 0.050 Uiso 1 1 calc R
C2 C 0.29438(14) 0.36369(17) 0.62244(8) 0.0463(4) Uani 1 1 d .
H2 H 0.310730 0.337657 0.664664 0.056 Uiso 1 1 calc R
C11 C 0.57754(15) -0.0293(2) 0.76574(8) 0.0525(4) Uani 1 1 d .
C13 C 0.51446(13) -0.03431(18) 0.70332(8) 0.0439(4) Uani 1 1 d .
H13 H 0.473738 -0.113515 0.688301 0.053 Uiso 1 1 calc R
C31 C 0.16332(14) -0.04543(17) 0.48314(8) 0.0453(4) Uani 1 1 d .
H31 H 0.127078 -0.094752 0.509830 0.054 Uiso 1 1 calc R
C24 C 0.16815(16) -0.0722(2) 0.69905(9) 0.0541(5) Uani 1 1 d .
H24 H 0.135444 -0.024887 0.727837 0.065 Uiso 1 1 calc R
C30 C 0.10808(15) -0.0339(2) 0.42092(9) 0.0536(4) Uani 1 1 d .
H30 H 0.034878 -0.075603 0.405744 0.064 Uiso 1 1 calc R
C6 C 0.24404(16) 0.44304(19) 0.49772(9) 0.0538(5) Uani 1 1 d .
H6 H 0.227000 0.471751 0.455856 0.065 Uiso 1 1 calc R
C4 C 0.15839(14) 0.37570(17) 0.52005(10) 0.0521(4) Uani 1 1 d .
C3 C 0.18427(15) 0.33845(18) 0.58304(10) 0.0542(5) Uani 1 1 d .
H3 H 0.126353 0.295507 0.599237 0.065 Uiso 1 1 calc R
C27 C 0.26452(17) -0.21084(17) 0.61318(9) 0.0508(4) Uani 1 1 d .
H27 H 0.296058 -0.258735 0.584130 0.061 Uiso 1 1 calc R
C29 C 0.15983(16) 0.0397(2) 0.37947(8) 0.0540(5) Uani 1 1 d .
H29 H 0.122079 0.045061 0.336823 0.065 Uiso 1 1 calc R
C10 C 0.63932(16) 0.0881(2) 0.78741(8) 0.0577(5) Uani 1 1 d .
H10 H 0.680254 0.093889 0.829542 0.069 Uiso 1 1 calc R
C26 C 0.20748(19) -0.2802(2) 0.65283(10) 0.0620(5) Uani 1 1 d .
H26 H 0.202300 -0.374418 0.650710 0.074 Uiso 1 1 calc R
C25 C 0.15855(17) -0.2112(2) 0.69519(9) 0.0603(5) Uani 1 1 d .
H25 H 0.119087 -0.258171 0.721164 0.072 Uiso 1 1 calc R
C5 C 0.04172(18) 0.3376(2) 0.47654(12) 0.0796(7) Uani 1 1 d .
H5A H 0.018696 0.406401 0.444788 0.119 Uiso 1 1 calc GR
H5B H -0.017862 0.329733 0.500412 0.119 Uiso 1 1 calc GR
H5C H 0.049849 0.252203 0.456663 0.119 Uiso 1 1 calc GR
C12 C 0.5791(2) -0.1506(3) 0.80840(11) 0.0796(7) Uani 1 1 d .
H12A H 0.520751 -0.215416 0.787810 0.119 Uiso 1 1 calc GR
H12B H 0.561111 -0.121726 0.847218 0.119 Uiso 1 1 calc GR
H12C H 0.656307 -0.191857 0.817264 0.119 Uiso 1 1 calc GR

loop_
_atom_site_aniso_label
_atom_site_aniso_U_11
_atom_site_aniso_U_22
_atom_site_aniso_U_33
_atom_site_aniso_U_23
_atom_site_aniso_U_13
_atom_site_aniso_U_12
S 0.0382(2) 0.0412(2) 0.0360(2) -0.00524(15) 0.00840(16) -0.00454(15)
O2 0.0485(6) 0.0476(6) 0.0568(8) -0.0001(6) 0.0129(6) -0.0127(5)
O1 0.0602(7) 0.0605(7) 0.0392(7) -0.0141(6) 0.0116(6) -0.0011(6)
N1 0.0326(6) 0.0446(7) 0.0300(7) -0.0024(5) 0.0063(5) -0.0013(5)
C15 0.0319(6) 0.0353(7) 0.0274(7) 0.0005(6) 0.0083(5) 0.0039(5)
C1 0.0358(7) 0.0356(7) 0.0386(9) -0.0023(6) 0.0102(6) 0.0033(6)
C19 0.0376(7) 0.0371(7) 0.0302(8) -0.0022(6) 0.0077(6) 0.0058(6)
C18 0.0401(7) 0.0361(7) 0.0299(8) 0.0020(6) 0.0115(6) 0.0027(6)
C21 0.0340(7) 0.0338(7) 0.0311(8) -0.0013(6) 0.0095(6) 0.0020(5)
C22 0.0330(7) 0.0398(7) 0.0303(8) 0.0014(6) 0.0051(6) -0.0017(6)
C16 0.0323(6) 0.0352(7) 0.0317(8) -0.0016(6) 0.0102(5) 0.0029(5)
C8 0.0311(7) 0.0488(8) 0.0293(8) 0.0022(6) 0.0051(6) 0.0025(6)
C14 0.0284(6) 0.0464(8) 0.0299(8) 0.0031(6) 0.0068(5) 0.0040(6)
C28 0.0488(9) 0.0524(9) 0.0315(8) 0.0044(7) 0.0048(7) 0.0055(7)
C17 0.0338(7) 0.0437(8) 0.0328(8) -0.0012(6) 0.0124(6) -0.0025(6)
C20 0.0349(7) 0.0366(7) 0.0325(8) -0.0024(6) 0.0067(6) 0.0035(6)
C9 0.0413(8) 0.0680(11) 0.0339(9) -0.0013(8) -0.0013(7) -0.0031(8)
C7 0.0412(8) 0.0544(9) 0.0450(10) 0.0091(8) 0.0124(7) 0.0057(7)
C23 0.0431(8) 0.0456(8) 0.0377(9) 0.0029(7) 0.0124(7) 0.0028(7)
C2 0.0441(8) 0.0485(9) 0.0483(10) 0.0057(7) 0.0148(7) 0.0010(7)
C11 0.0394(8) 0.0755(12) 0.0408(10) 0.0204(9) 0.0058(7) 0.0078(8)
C13 0.0358(7) 0.0538(9) 0.0406(9) 0.0117(7) 0.0061(6) 0.0024(7)
C31 0.0385(8) 0.0519(9) 0.0430(10) -0.0003(7) 0.0044(7) -0.0052(7)
C24 0.0493(9) 0.0737(12) 0.0442(10) 0.0078(9) 0.0209(8) 0.0022(8)
C30 0.0430(9) 0.0654(11) 0.0452(10) -0.0026(9) -0.0040(7) -0.0061(8)
C6 0.0492(9) 0.0628(11) 0.0456(10) 0.0033(8) 0.0036(8) 0.0128(8)
C4 0.0407(8) 0.0413(8) 0.0685(12) -0.0081(8) 0.0009(8) 0.0089(7)
C3 0.0396(8) 0.0483(9) 0.0759(14) 0.0038(9) 0.0158(8) -0.0026(7)
C27 0.0624(10) 0.0418(9) 0.0499(10) -0.0033(7) 0.0167(8) -0.0054(8)
C29 0.0518(10) 0.0674(11) 0.0346(9) 0.0003(8) -0.0059(7) 0.0026(8)
C10 0.0465(9) 0.0885(14) 0.0317(9) 0.0108(9) -0.0037(7) 0.0029(9)
C26 0.0760(13) 0.0467(9) 0.0613(13) 0.0068(9) 0.0120(10) -0.0185(9)
C25 0.0584(11) 0.0718(13) 0.0514(12) 0.0144(10) 0.0145(9) -0.0194(9)
C5 0.0504(11) 0.0674(13) 0.1045(19) -0.0155(12) -0.0153(11) 0.0025(10)
C12 0.0681(13) 0.1032(18) 0.0609(13) 0.0446(13) 0.0023(10) 0.0023(12)

loop_
_atom_type_symbol
_atom_type_description
_atom_type_scat_dispersion_real
_atom_type_scat_dispersion_imag
_atom_type_scat_source
C C 0.0033 0.0016 'International Tables Vol C Tables 4.2.6.8 and 6.1.1.4'
H H 0.0000 0.0000 'International Tables Vol C Tables 4.2.6.8 and 6.1.1.4'
N N 0.0061 0.0033 'International Tables Vol C Tables 4.2.6.8 and 6.1.1.4'
O O 0.0106 0.0060 'International Tables Vol C Tables 4.2.6.8 and 6.1.1.4'
S S 0.1246 0.1234 'International Tables Vol C Tables 4.2.6.8 and 6.1.1.4'

loop_
_geom_angle_atom_site_label_1
_geom_angle_atom_site_label_2
_geom_angle_atom_site_label_3
_geom_angle
O2 S N1 105.90(7)
O2 S C1 106.91(7)
O1 S O2 120.63(8)
O1 S N1 106.68(7)
O1 S C1 109.02(7)
N1 S C1 106.97(6)
C8 N1 S 120.64(10)
C8 N1 C17 111.36(12)
C17 N1 S 117.88(10)
C21 C15 C16 119.59(13)
C21 C15 C14 124.29(13)
C16 C15 C14 116.05(12)
C7 C1 S 118.95(12)
C7 C1 C2 120.23(15)
C2 C1 S 120.52(12)
C18 C19 C28 121.10(14)
C18 C19 C20 119.18(13)
C28 C19 C20 119.68(14)
C16 C18 C19 120.60(14)
C15 C21 C22 122.49(13)
C15 C21 C20 119.28(13)
C20 C21 C22 118.09(12)
C23 C22 C21 120.65(13)
C23 C22 C27 118.00(15)
C27 C22 C21 121.34(15)
C15 C16 C17 117.27(12)
C18 C16 C15 121.31(13)
C18 C16 C17 121.37(13)
C14 C8 N1 119.13(13)
C9 C8 N1 119.35(14)
C9 C8 C14 121.17(15)
C8 C14 C15 118.72(13)
C13 C14 C15 124.09(14)
C13 C14 C8 117.15(14)
C29 C28 C19 120.70(16)
N1 C17 C16 110.59(11)
C19 C20 C21 119.96(13)
C19 C20 C31 117.64(14)
C31 C20 C21 122.36(14)
C10 C9 C8 119.58(17)
C1 C7 C6 119.65(16)
C24 C23 C22 121.19(16)
C3 C2 C1 119.02(16)
C13 C11 C12 120.15(19)
C10 C11 C13 118.45(16)
C10 C11 C12 121.39(17)
C11 C13 C14 122.36(16)
C30 C31 C20 121.29(16)
C25 C24 C23 120.03(18)
C31 C30 C29 120.90(16)
C4 C6 C7 121.43(17)
C6 C4 C3 118.23(16)
C6 C4 C5 121.0(2)
C3 C4 C5 120.74(19)
C2 C3 C4 121.38(17)
C26 C27 C22 120.55(18)
C28 C29 C30 119.75(16)
C9 C10 C11 121.17(16)
C25 C26 C27 120.58(18)
C26 C25 C24 119.63(17)

loop_
_geom_bond_atom_site_label_1
_geom_bond_atom_site_label_2
_geom_bond_distance
S O2 1.4284(12)
S O1 1.4233(12)
S N1 1.6505(13)
S C1 1.7607(15)
N1 C8 1.4364(19)
N1 C17 1.4730(18)
C15 C21 1.3885(19)
C15 C16 1.428(2)
C15 C14 1.484(2)
C1 C7 1.374(2)
C1 C2 1.385(2)
C19 C18 1.411(2)
C19 C28 1.414(2)
C19 C20 1.417(2)
C18 C16 1.358(2)
C21 C22 1.493(2)
C21 C20 1.432(2)
C22 C23 1.386(2)
C22 C27 1.389(2)
C16 C17 1.5042(19)
C8 C14 1.401(2)
C8 C9 1.384(2)
C14 C13 1.395(2)
C28 C29 1.368(2)
C20 C31 1.419(2)
C9 C10 1.378(3)
C7 C6 1.377(2)
C23 C24 1.383(2)
C2 C3 1.382(2)
C11 C13 1.384(2)
C11 C10 1.382(3)
C11 C12 1.511(3)
C31 C30 1.360(2)
C24 C25 1.374(3)
C30 C29 1.398(3)
C6 C4 1.374(3)
C4 C3 1.383(3)
C4 C5 1.504(2)
C27 C26 1.385(3)
C26 C25 1.371(3)

loop_
_geom_torsion_atom_site_label_1
_geom_torsion_atom_site_label_2
_geom_torsion_atom_site_label_3
_geom_torsion_atom_site_label_4
_geom_torsion
S N1 C8 C14 109.82(14)
S N1 C8 C9 -76.79(16)
S N1 C17 C16 -88.44(13)
S C1 C7 C6 172.70(13)
S C1 C2 C3 -172.40(13)
O2 S N1 C8 162.20(10)
O2 S N1 C17 -55.40(12)
O2 S C1 C7 16.85(15)
O2 S C1 C2 -169.37(13)
O1 S N1 C8 32.53(12)
O1 S N1 C17 174.93(10)
O1 S C1 C7 148.76(13)
O1 S C1 C2 -37.46(15)
N1 S C1 C7 -96.24(13)
N1 S C1 C2 77.54(14)
N1 C8 C14 C15 -8.1(2)
N1 C8 C14 C13 169.83(13)
N1 C8 C9 C10 -172.43(16)
C15 C21 C22 C23 68.04(19)
C15 C21 C22 C27 -113.13(18)
C15 C21 C20 C19 0.9(2)
C15 C21 C20 C31 -176.81(14)
C15 C16 C17 N1 -38.78(17)
C15 C14 C13 C11 -178.64(15)
C1 S N1 C8 -84.02(12)
C1 S N1 C17 58.38(12)
C1 C7 C6 C4 -0.8(3)
C1 C2 C3 C4 0.3(3)
C19 C18 C16 C15 1.5(2)
C19 C18 C16 C17 -175.75(13)
C19 C28 C29 C30 1.3(3)
C19 C20 C31 C30 1.9(2)
C18 C19 C28 C29 -176.88(16)
C18 C19 C20 C21 -2.4(2)
C18 C19 C20 C31 175.39(14)
C18 C16 C17 N1 138.57(14)
C21 C15 C16 C18 -3.0(2)
C21 C15 C16 C17 174.32(12)
C21 C15 C14 C8 -149.32(14)
C21 C15 C14 C13 32.9(2)
C21 C22 C23 C24 178.28(15)
C21 C22 C27 C26 -179.15(15)
C21 C20 C31 C30 179.61(15)
C22 C21 C20 C19 176.75(13)
C22 C21 C20 C31 -0.9(2)
C22 C23 C24 C25 0.6(3)
C22 C27 C26 C25 1.2(3)
C16 C15 C21 C22 -173.90(12)
C16 C15 C21 C20 1.8(2)
C16 C15 C14 C8 27.57(19)
C16 C15 C14 C13 -150.22(14)
C8 N1 C17 C16 57.25(15)
C8 C14 C13 C11 3.5(2)
C8 C9 C10 C11 1.9(3)
C14 C15 C21 C22 2.9(2)
C14 C15 C21 C20 178.59(13)
C14 C15 C16 C18 179.92(13)
C14 C15 C16 C17 -2.73(18)
C14 C8 C9 C10 0.8(2)
C28 C19 C18 C16 178.62(14)
C28 C19 C20 C21 -179.83(13)
C28 C19 C20 C31 -2.1(2)
C17 N1 C8 C14 -34.79(17)
C17 N1 C8 C9 138.60(14)
C20 C19 C18 C16 1.2(2)
C20 C19 C28 C29 0.5(2)
C20 C21 C22 C23 -107.71(16)
C20 C21 C22 C27 71.12(19)
C20 C31 C30 C29 -0.1(3)
C9 C8 C14 C15 178.63(14)
C9 C8 C14 C13 -3.4(2)
C7 C1 C2 C3 1.3(2)
C7 C6 C4 C3 2.3(3)
C7 C6 C4 C5 -174.79(17)
C23 C22 C27 C26 -0.3(2)
C23 C24 C25 C26 0.3(3)
C2 C1 C7 C6 -1.1(2)
C13 C11 C10 C9 -1.8(3)
C31 C30 C29 C28 -1.5(3)
C6 C4 C3 C2 -2.1(3)
C27 C22 C23 C24 -0.6(2)
C27 C26 C25 C24 -1.2(3)
C10 C11 C13 C14 -1.0(3)
C5 C4 C3 C2 175.02(17)
C12 C11 C13 C14 179.68(17)
C12 C11 C10 C9 177.51(19)
